data_7125250
loop_
_publ_author_name
'Pan, Jin-Long'
'Li, Quan-Zhe'
'Zhang, Ting-Yu'
'Hou, Si-Hua'
'Kang, Jun-Cheng'
'Zhang, Shu-Yu'

_publ_section_title
;
 Palladium-catalyzed direct intermolecular silylation of remote
 unactivated C(sp<sup>3</sup>)-H bonds.
;
_journal_issue 89
_journal_name_full 'Chemical communications (Cambridge, England)'
_journal_page_first 13151
_journal_page_last 13154
_journal_paper_doi 10.1039/c6cc07885k
_journal_volume 52
_journal_year 2016
_chemical_formula_moiety 'C21 H24 N2 O Si'
_chemical_formula_sum 'C21 H24 N2 O Si'
_chemical_formula_weight 348.51
_space_group_crystal_system triclinic
_space_group_IT_number 2
_space_group_name_Hall '-P 1'
_space_group_name_H-M_alt 'P -1'
_atom_sites_solution_hydrogens geom
_audit_creation_method SHELXL-2014/7
_audit_update_record
;
2016-10-06 deposited with the CCDC.
2016-10-11 downloaded from the CCDC.
;
_cell_angle_alpha 88.653(2)
_cell_angle_beta 86.499(2)
_cell_angle_gamma 89.381(2)
_cell_formula_units_Z 4
_cell_length_a 10.0800(3)
_cell_length_b 11.8813(4)
_cell_length_c 16.5509(6)
_cell_measurement_reflns_used 9858
_cell_measurement_temperature 173(2)
_cell_measurement_theta_max 68.38
_cell_measurement_theta_min 4.54
_cell_volume 1977.86(11)
_computing_structure_refinement 'SHELXL-2014/7 (Sheldrick, 2014)'
_diffrn_ambient_temperature 173(2)
_diffrn_measured_fraction_theta_full 0.961
_diffrn_measured_fraction_theta_max 0.961
_diffrn_measurement_device_type 'Bruker APEX-II CCD'
_diffrn_measurement_method '\f and \w scans'
_diffrn_radiation_type CuK\a
_diffrn_radiation_wavelength 1.54178
_diffrn_reflns_av_R_equivalents 0.0481
_diffrn_reflns_av_unetI/netI 0.0389
_diffrn_reflns_Laue_measured_fraction_full 0.961
_diffrn_reflns_Laue_measured_fraction_max 0.961
_diffrn_reflns_limit_h_max 11
_diffrn_reflns_limit_h_min -11
_diffrn_reflns_limit_k_max 13
_diffrn_reflns_limit_k_min -13
_diffrn_reflns_limit_l_max 19
_diffrn_reflns_limit_l_min -19
_diffrn_reflns_number 24223
_diffrn_reflns_point_group_measured_fraction_full 0.961
_diffrn_reflns_point_group_measured_fraction_max 0.961
_diffrn_reflns_theta_full 62.384
_diffrn_reflns_theta_max 62.384
_diffrn_reflns_theta_min 2.675
_exptl_absorpt_coefficient_mu 1.117
_exptl_crystal_colour colorless
_exptl_crystal_density_diffrn 1.170
_exptl_crystal_description block
_exptl_crystal_F_000 744
_exptl_crystal_size_max 0.200
_exptl_crystal_size_mid 0.200
_exptl_crystal_size_min 0.200
_refine_diff_density_max 0.535
_refine_diff_density_min -0.283
_refine_diff_density_rms 0.044
_refine_ls_extinction_method none
_refine_ls_goodness_of_fit_ref 1.033
_refine_ls_hydrogen_treatment constr
_refine_ls_matrix_type full
_refine_ls_number_parameters 457
_refine_ls_number_reflns 6044
_refine_ls_number_restraints 0
_refine_ls_restrained_S_all 1.033
_refine_ls_R_factor_all 0.0715
_refine_ls_R_factor_gt 0.0536
_refine_ls_shift/su_max 0.000
_refine_ls_shift/su_mean 0.000
_refine_ls_structure_factor_coef Fsqd
_refine_ls_weighting_details 'w=1/[\s^2^(Fo^2^)+(0.0603P)^2^+1.9953P] where P=(Fo^2^+2Fc^2^)/3'
_refine_ls_weighting_scheme calc
_refine_ls_wR_factor_gt 0.1413
_refine_ls_wR_factor_ref 0.1518
_reflns_Friedel_coverage 0.000
_reflns_number_gt 4628
_reflns_number_total 6044
_reflns_threshold_expression 'I > 2\s(I)'
_cod_data_source_file c6cc07885k2.cif
_cod_data_source_block t_0m
_cod_database_code 7125250
_shelx_shelxl_version_number 2014/7
_shelx_space_group_comment
;
The symmetry employed for this shelxl refinement is uniquely defined
by the following loop, which should always be used as a source of
symmetry information in preference to the above space-group names.
They are only intended as comments.
;
_shelx_estimated_absorpt_t_min 0.807
_shelx_estimated_absorpt_t_max 0.807

loop_
_space_group_symop_operation_xyz
'x, y, z'
'-x, -y, -z'

loop_
_atom_site_label
_atom_site_type_symbol
_atom_site_fract_x
_atom_site_fract_y
_atom_site_fract_z
_atom_site_U_iso_or_equiv
_atom_site_adp_type
_atom_site_occupancy
_atom_site_site_symmetry_order
_atom_site_calc_flag
_atom_site_refinement_flags_posn
_atom_site_refinement_flags_adp
Si1 Si 0.31579(8) 0.36448(8) 0.90764(5) 0.0440(2) Uani 1 1 d . .
C1 C 0.1204(3) 0.3647(2) 0.53533(17) 0.0367(7) Uani 1 1 d . .
N1 N 0.1902(2) 0.3616(2) 0.60604(14) 0.0425(6) Uani 1 1 d . .
H1 H 0.2733 0.3836 0.5997 0.051 Uiso 1 1 calc R U
O1 O 0.0365(2) 0.2983(2) 0.70128(13) 0.0546(6) Uani 1 1 d . .
Si2 Si 0.81637(8) 0.13847(8) 0.90217(5) 0.0449(2) Uani 1 1 d . .
C2 C -0.0033(3) 0.3213(3) 0.52707(18) 0.0420(7) Uani 1 1 d . .
H2 H -0.0501 0.2856 0.5721 0.050 Uiso 1 1 calc R U
N2 N 0.3126(2) 0.4605(2) 0.47949(16) 0.0465(6) Uani 1 1 d . .
O2 O 0.5362(2) 0.2138(2) 0.69333(13) 0.0571(6) Uani 1 1 d . .
N3 N 0.6901(2) 0.1458(2) 0.60122(14) 0.0434(6) Uani 1 1 d . .
H3A H 0.7739 0.1240 0.5960 0.052 Uiso 1 1 calc R U
C3 C -0.0608(3) 0.3296(3) 0.4521(2) 0.0478(8) Uani 1 1 d . .
H3 H -0.1459 0.2980 0.4469 0.057 Uiso 1 1 calc R U
N4 N 0.8111(2) 0.0363(2) 0.48098(16) 0.0469(7) Uani 1 1 d . .
C4 C 0.0017(3) 0.3814(3) 0.38689(19) 0.0481(8) Uani 1 1 d . .
H4 H -0.0400 0.3868 0.3370 0.058 Uiso 1 1 calc R U
C6 C 0.1892(3) 0.4187(2) 0.46746(17) 0.0377(7) Uani 1 1 d . .
C5 C 0.1295(3) 0.4277(3) 0.39333(18) 0.0422(7) Uani 1 1 d . .
C9 C 0.2003(4) 0.4850(3) 0.3290(2) 0.0559(9) Uani 1 1 d . .
H9 H 0.1631 0.4942 0.2779 0.067 Uiso 1 1 calc R U
C8 C 0.3225(4) 0.5271(3) 0.3411(2) 0.0619(10) Uani 1 1 d . .
H8 H 0.3718 0.5654 0.2983 0.074 Uiso 1 1 calc R U
C7 C 0.3744(4) 0.5135(3) 0.4168(2) 0.0587(9) Uani 1 1 d . .
H7 H 0.4595 0.5440 0.4240 0.070 Uiso 1 1 calc R U
C11 C 0.2549(3) 0.3336(3) 0.74297(19) 0.0478(8) Uani 1 1 d . .
H11A H 0.3344 0.3718 0.7178 0.057 Uiso 1 1 calc R U
H11B H 0.2811 0.2556 0.7577 0.057 Uiso 1 1 calc R U
C10 C 0.1494(3) 0.3303(3) 0.68238(18) 0.0429(7) Uani 1 1 d . .
C14 C 0.0760(3) 0.5746(3) 0.84447(18) 0.0457(8) Uani 1 1 d . .
H14 H 0.0124 0.5315 0.8762 0.055 Uiso 1 1 calc R U
C13 C 0.1862(3) 0.5199(3) 0.80716(17) 0.0397(7) Uani 1 1 d . .
C12 C 0.2073(3) 0.3953(3) 0.82003(17) 0.0386(7) Uani 1 1 d . .
H12 H 0.1179 0.3639 0.8368 0.046 Uiso 1 1 calc R U
C15 C 0.0572(4) 0.6884(3) 0.8367(2) 0.0594(9) Uani 1 1 d . .
H15 H -0.0184 0.7228 0.8633 0.071 Uiso 1 1 calc R U
C16 C 0.1465(4) 0.7538(3) 0.7906(2) 0.0669(11) Uani 1 1 d . .
H16 H 0.1329 0.8327 0.7850 0.080 Uiso 1 1 calc R U
C17 C 0.2564(4) 0.7022(3) 0.7527(2) 0.0647(11) Uani 1 1 d . .
H17 H 0.3191 0.7462 0.7210 0.078 Uiso 1 1 calc R U
C18 C 0.2756(3) 0.5873(3) 0.7605(2) 0.0526(9) Uani 1 1 d . .
H18 H 0.3513 0.5534 0.7336 0.063 Uiso 1 1 calc R U
C19 C 0.2278(4) 0.4174(4) 1.0011(2) 0.0674(11) Uani 1 1 d . .
H19A H 0.2797 0.3983 1.0478 0.101 Uiso 1 1 calc R U
H19B H 0.1402 0.3824 1.0085 0.101 Uiso 1 1 calc R U
H19C H 0.2171 0.4993 0.9965 0.101 Uiso 1 1 calc R U
C20 C 0.4809(4) 0.4310(4) 0.8893(2) 0.0794(14) Uani 1 1 d . .
H20A H 0.5361 0.4124 0.9346 0.119 Uiso 1 1 calc R U
H20B H 0.4697 0.5128 0.8846 0.119 Uiso 1 1 calc R U
H20C H 0.5242 0.4027 0.8391 0.119 Uiso 1 1 calc R U
C21 C 0.3385(4) 0.2098(4) 0.9179(3) 0.0774(12) Uani 1 1 d . .
H21A H 0.3937 0.1925 0.9634 0.116 Uiso 1 1 calc R U
H21B H 0.3822 0.1811 0.8680 0.116 Uiso 1 1 calc R U
H21C H 0.2516 0.1742 0.9279 0.116 Uiso 1 1 calc R U
C22 C 0.6203(3) 0.1400(2) 0.53063(17) 0.0363(7) Uani 1 1 d . .
C23 C 0.4968(3) 0.1860(3) 0.51989(19) 0.0428(7) Uani 1 1 d . .
H23 H 0.4516 0.2270 0.5620 0.051 Uiso 1 1 calc R U
C24 C 0.4380(3) 0.1717(3) 0.4459(2) 0.0489(8) Uani 1 1 d . .
H24 H 0.3532 0.2045 0.4384 0.059 Uiso 1 1 calc R U
C25 C 0.4993(3) 0.1122(3) 0.38477(19) 0.0476(8) Uani 1 1 d . .
H25 H 0.4563 0.1028 0.3359 0.057 Uiso 1 1 calc R U
C26 C 0.6267(3) 0.0643(3) 0.39383(18) 0.0415(7) Uani 1 1 d . .
C27 C 0.6880(3) 0.0791(2) 0.46693(17) 0.0377(7) Uani 1 1 d . .
C28 C 0.8721(3) -0.0219(3) 0.4222(2) 0.0575(9) Uani 1 1 d . .
H28 H 0.9577 -0.0522 0.4311 0.069 Uiso 1 1 calc R U
C29 C 0.8188(4) -0.0417(3) 0.3481(2) 0.0616(10) Uani 1 1 d . .
H29 H 0.8672 -0.0843 0.3081 0.074 Uiso 1 1 calc R U
C30 C 0.6972(4) 0.0009(3) 0.3340(2) 0.0563(9) Uani 1 1 d . .
H30 H 0.6593 -0.0119 0.2839 0.068 Uiso 1 1 calc R U
C31 C 0.6482(3) 0.1798(3) 0.67593(18) 0.0428(7) Uani 1 1 d . .
C32 C 0.7538(3) 0.1746(3) 0.73777(18) 0.0470(8) Uani 1 1 d . .
H32A H 0.7786 0.2522 0.7509 0.056 Uiso 1 1 calc R U
H32B H 0.8342 0.1365 0.7138 0.056 Uiso 1 1 calc R U
C33 C 0.7064(3) 0.1118(3) 0.81581(17) 0.0400(7) Uani 1 1 d . .
H33 H 0.6173 0.1445 0.8323 0.048 Uiso 1 1 calc R U
C34 C 0.6850(3) -0.0123(3) 0.80569(17) 0.0406(7) Uani 1 1 d . .
C35 C 0.5748(3) -0.0651(3) 0.84388(18) 0.0459(8) Uani 1 1 d . .
H35 H 0.5116 -0.0215 0.8748 0.055 Uiso 1 1 calc R U
C36 C 0.5552(4) -0.1791(3) 0.8380(2) 0.0561(9) Uani 1 1 d . .
H36 H 0.4792 -0.2128 0.8649 0.067 Uiso 1 1 calc R U
C37 C 0.6447(4) -0.2446(3) 0.7935(2) 0.0632(10) Uani 1 1 d . .
H37 H 0.6311 -0.3232 0.7896 0.076 Uiso 1 1 calc R U
C38 C 0.7549(4) -0.1942(3) 0.7545(2) 0.0606(10) Uani 1 1 d . .
H38 H 0.8171 -0.2384 0.7233 0.073 Uiso 1 1 calc R U
C39 C 0.7748(3) -0.0798(3) 0.7608(2) 0.0512(8) Uani 1 1 d . .
H39 H 0.8512 -0.0466 0.7339 0.061 Uiso 1 1 calc R U
C40 C 0.7263(4) 0.0905(4) 0.9981(2) 0.0663(11) Uani 1 1 d . .
H40A H 0.7785 0.1086 1.0441 0.099 Uiso 1 1 calc R U
H40B H 0.7133 0.0089 0.9971 0.099 Uiso 1 1 calc R U
H40C H 0.6397 0.1287 1.0037 0.099 Uiso 1 1 calc R U
C41 C 0.8465(4) 0.2921(3) 0.9056(2) 0.0677(11) Uani 1 1 d . .
H41A H 0.8999 0.3077 0.9515 0.102 Uiso 1 1 calc R U
H41B H 0.7613 0.3323 0.9120 0.102 Uiso 1 1 calc R U
H41C H 0.8942 0.3173 0.8552 0.102 Uiso 1 1 calc R U
C42 C 0.9786(4) 0.0632(4) 0.8864(2) 0.0765(13) Uani 1 1 d . .
H42A H 1.0360 0.0815 0.9299 0.115 Uiso 1 1 calc R U
H42B H 1.0216 0.0867 0.8341 0.115 Uiso 1 1 calc R U
H42C H 0.9636 -0.0182 0.8869 0.115 Uiso 1 1 calc R U

loop_
_atom_site_aniso_label
_atom_site_aniso_U_11
_atom_site_aniso_U_22
_atom_site_aniso_U_33
_atom_site_aniso_U_23
_atom_site_aniso_U_13
_atom_site_aniso_U_12
Si1 0.0308(4) 0.0610(6) 0.0403(5) 0.0049(4) -0.0053(3) -0.0006(4)
C1 0.0305(15) 0.0397(17) 0.0398(16) -0.0058(13) -0.0005(12) 0.0041(13)
N1 0.0261(12) 0.0625(17) 0.0391(14) -0.0033(12) -0.0014(10) -0.0052(12)
O1 0.0353(12) 0.0838(18) 0.0441(12) 0.0027(11) 0.0015(10) -0.0093(12)
Si2 0.0309(4) 0.0639(6) 0.0403(5) -0.0090(4) -0.0036(3) -0.0002(4)
C2 0.0331(16) 0.0489(19) 0.0438(17) -0.0035(14) -0.0005(13) -0.0026(14)
N2 0.0348(14) 0.0547(17) 0.0494(15) -0.0033(12) 0.0034(11) -0.0045(12)
O2 0.0340(13) 0.0861(18) 0.0512(13) -0.0108(12) -0.0007(10) 0.0071(12)
N3 0.0256(12) 0.0621(17) 0.0426(14) -0.0009(12) -0.0032(11) 0.0050(12)
C3 0.0361(17) 0.052(2) 0.057(2) -0.0125(16) -0.0083(15) 0.0000(15)
N4 0.0328(14) 0.0542(17) 0.0533(16) -0.0012(13) 0.0010(12) 0.0038(12)
C4 0.0489(19) 0.054(2) 0.0423(18) -0.0099(15) -0.0104(15) 0.0062(16)
C6 0.0310(15) 0.0388(16) 0.0431(16) -0.0075(13) 0.0022(13) 0.0030(13)
C5 0.0440(18) 0.0393(17) 0.0430(17) -0.0070(13) 0.0007(14) 0.0091(14)
C9 0.062(2) 0.061(2) 0.0435(19) 0.0035(16) 0.0016(16) 0.0057(19)
C8 0.061(2) 0.068(2) 0.053(2) 0.0109(17) 0.0153(18) -0.002(2)
C7 0.047(2) 0.065(2) 0.063(2) 0.0005(18) 0.0106(17) -0.0103(18)
C11 0.0314(16) 0.068(2) 0.0444(18) -0.0049(15) -0.0029(13) 0.0085(15)
C10 0.0316(16) 0.053(2) 0.0443(17) -0.0058(14) 0.0001(13) 0.0017(14)
C14 0.0414(18) 0.057(2) 0.0381(16) 0.0015(14) -0.0024(13) 0.0009(16)
C13 0.0328(16) 0.0533(19) 0.0338(15) 0.0013(13) -0.0080(12) -0.0057(14)
C12 0.0222(14) 0.0555(19) 0.0377(16) -0.0007(13) 0.0012(11) -0.0006(13)
C15 0.062(2) 0.063(2) 0.054(2) -0.0050(18) -0.0109(18) 0.010(2)
C16 0.077(3) 0.052(2) 0.074(3) 0.0058(19) -0.029(2) -0.003(2)
C17 0.057(2) 0.069(3) 0.069(2) 0.023(2) -0.0189(19) -0.024(2)
C18 0.0338(17) 0.071(3) 0.0524(19) 0.0115(17) -0.0036(14) -0.0069(16)
C19 0.057(2) 0.101(3) 0.044(2) -0.0012(19) -0.0049(17) 0.008(2)
C20 0.039(2) 0.136(4) 0.063(2) 0.021(2) -0.0145(18) -0.020(2)
C21 0.072(3) 0.079(3) 0.084(3) 0.006(2) -0.029(2) 0.009(2)
C22 0.0288(15) 0.0403(17) 0.0396(16) 0.0066(12) -0.0025(12) -0.0021(13)
C23 0.0325(16) 0.0466(19) 0.0490(18) 0.0021(14) -0.0023(13) 0.0039(14)
C24 0.0364(17) 0.051(2) 0.060(2) 0.0110(16) -0.0129(15) 0.0002(15)
C25 0.0483(19) 0.051(2) 0.0448(18) 0.0096(15) -0.0132(15) -0.0077(16)
C26 0.0432(18) 0.0399(17) 0.0411(17) 0.0046(13) -0.0001(13) -0.0073(14)
C27 0.0306(16) 0.0384(16) 0.0435(16) 0.0066(13) 0.0007(12) -0.0028(13)
C28 0.0415(19) 0.063(2) 0.067(2) -0.0052(18) 0.0045(17) 0.0096(17)
C29 0.058(2) 0.063(2) 0.063(2) -0.0138(18) 0.0071(18) -0.0008(19)
C30 0.063(2) 0.059(2) 0.0475(19) -0.0052(16) 0.0000(16) -0.0105(19)
C31 0.0290(16) 0.054(2) 0.0446(18) 0.0023(14) 0.0007(13) -0.0031(14)
C32 0.0317(16) 0.066(2) 0.0433(17) -0.0007(15) -0.0033(13) -0.0075(15)
C33 0.0263(14) 0.0546(19) 0.0389(16) -0.0039(13) -0.0007(12) 0.0022(14)
C34 0.0340(16) 0.0544(19) 0.0344(15) -0.0043(13) -0.0092(12) 0.0044(14)
C35 0.0423(18) 0.058(2) 0.0374(16) -0.0034(14) -0.0024(13) -0.0014(16)
C36 0.061(2) 0.063(2) 0.0443(19) -0.0011(16) -0.0064(16) -0.0089(19)
C37 0.079(3) 0.055(2) 0.059(2) -0.0041(18) -0.027(2) 0.000(2)
C38 0.053(2) 0.067(3) 0.064(2) -0.0194(19) -0.0188(18) 0.0214(19)
C39 0.0356(17) 0.064(2) 0.055(2) -0.0123(17) -0.0079(15) 0.0061(16)
C40 0.057(2) 0.100(3) 0.0422(19) -0.0007(19) -0.0057(16) -0.011(2)
C41 0.054(2) 0.081(3) 0.070(2) -0.017(2) -0.0129(19) -0.010(2)
C42 0.045(2) 0.123(4) 0.064(2) -0.024(2) -0.0152(18) 0.021(2)

loop_
_atom_type_symbol
_atom_type_description
_atom_type_scat_dispersion_real
_atom_type_scat_dispersion_imag
_atom_type_scat_source
C C 0.0181 0.0091 'International Tables Vol C Tables 4.2.6.8 and 6.1.1.4'
H H 0.0000 0.0000 'International Tables Vol C Tables 4.2.6.8 and 6.1.1.4'
N N 0.0311 0.0180 'International Tables Vol C Tables 4.2.6.8 and 6.1.1.4'
O O 0.0492 0.0322 'International Tables Vol C Tables 4.2.6.8 and 6.1.1.4'
Si Si 0.2541 0.3302 'International Tables Vol C Tables 4.2.6.8 and 6.1.1.4'

loop_
_geom_angle_atom_site_label_1
_geom_angle_atom_site_label_2
_geom_angle_atom_site_label_3
_geom_angle
C21 Si1 C19 109.1(2)
C21 Si1 C20 109.1(2)
C19 Si1 C20 111.3(2)
C21 Si1 C12 108.51(16)
C19 Si1 C12 108.01(15)
C20 Si1 C12 110.83(15)
C2 C1 N1 126.1(3)
C2 C1 C6 119.5(3)
N1 C1 C6 114.4(2)
C10 N1 C1 130.0(2)
C10 N1 H1 115.0
C1 N1 H1 115.0
C41 Si2 C40 109.46(19)
C41 Si2 C42 109.1(2)
C40 Si2 C42 111.1(2)
C41 Si2 C33 108.42(16)
C40 Si2 C33 108.06(15)
C42 Si2 C33 110.62(16)
C1 C2 C3 119.9(3)
C1 C2 H2 120.1
C3 C2 H2 120.1
C7 N2 C6 116.5(3)
C31 N3 C22 129.8(3)
C31 N3 H3A 115.1
C22 N3 H3A 115.1
C4 C3 C2 121.8(3)
C4 C3 H3 119.1
C2 C3 H3 119.1
C28 N4 C27 116.9(3)
C3 C4 C5 119.8(3)
C3 C4 H4 120.1
C5 C4 H4 120.1
N2 C6 C5 123.3(3)
N2 C6 C1 116.8(3)
C5 C6 C1 119.8(3)
C6 C5 C9 117.4(3)
C6 C5 C4 119.1(3)
C9 C5 C4 123.5(3)
C8 C9 C5 119.3(3)
C8 C9 H9 120.4
C5 C9 H9 120.4
C9 C8 C7 119.3(3)
C9 C8 H8 120.3
C7 C8 H8 120.3
N2 C7 C8 124.2(3)
N2 C7 H7 117.9
C8 C7 H7 117.9
C10 C11 C12 112.3(3)
C10 C11 H11A 109.1
C12 C11 H11A 109.1
C10 C11 H11B 109.1
C12 C11 H11B 109.1
H11A C11 H11B 107.9
O1 C10 N1 123.0(3)
O1 C10 C11 121.9(3)
N1 C10 C11 115.0(3)
C15 C14 C13 121.9(3)
C15 C14 H14 119.0
C13 C14 H14 119.0
C18 C13 C14 116.6(3)
C18 C13 C12 122.8(3)
C14 C13 C12 120.6(3)
C13 C12 C11 113.9(3)
C13 C12 Si1 111.5(2)
C11 C12 Si1 112.7(2)
C13 C12 H12 106.0
C11 C12 H12 106.0
Si1 C12 H12 106.0
C14 C15 C16 120.8(4)
C14 C15 H15 119.6
C16 C15 H15 119.6
C15 C16 C17 118.8(4)
C15 C16 H16 120.6
C17 C16 H16 120.6
C18 C17 C16 120.6(3)
C18 C17 H17 119.7
C16 C17 H17 119.7
C17 C18 C13 121.4(3)
C17 C18 H18 119.3
C13 C18 H18 119.3
Si1 C19 H19A 109.5
Si1 C19 H19B 109.5
H19A C19 H19B 109.5
Si1 C19 H19C 109.5
H19A C19 H19C 109.5
H19B C19 H19C 109.5
Si1 C20 H20A 109.5
Si1 C20 H20B 109.5
H20A C20 H20B 109.5
Si1 C20 H20C 109.5
H20A C20 H20C 109.5
H20B C20 H20C 109.5
Si1 C21 H21A 109.5
Si1 C21 H21B 109.5
H21A C21 H21B 109.5
Si1 C21 H21C 109.5
H21A C21 H21C 109.5
H21B C21 H21C 109.5
C23 C22 N3 125.7(3)
C23 C22 C27 120.0(3)
N3 C22 C27 114.3(3)
C22 C23 C24 119.3(3)
C22 C23 H23 120.4
C24 C23 H23 120.4
C25 C24 C23 121.9(3)
C25 C24 H24 119.1
C23 C24 H24 119.1
C24 C25 C26 120.2(3)
C24 C25 H25 119.9
C26 C25 H25 119.9
C27 C26 C30 117.1(3)
C27 C26 C25 118.8(3)
C30 C26 C25 124.1(3)
N4 C27 C26 122.9(3)
N4 C27 C22 117.3(3)
C26 C27 C22 119.8(3)
N4 C28 C29 124.2(3)
N4 C28 H28 117.9
C29 C28 H28 117.9
C30 C29 C28 118.9(3)
C30 C29 H29 120.5
C28 C29 H29 120.5
C29 C30 C26 119.9(3)
C29 C30 H30 120.0
C26 C30 H30 120.0
O2 C31 N3 123.7(3)
O2 C31 C32 121.6(3)
N3 C31 C32 114.7(3)
C31 C32 C33 112.4(2)
C31 C32 H32A 109.1
C33 C32 H32A 109.1
C31 C32 H32B 109.1
C33 C32 H32B 109.1
H32A C32 H32B 107.9
C34 C33 C32 114.1(2)
C34 C33 Si2 111.5(2)
C32 C33 Si2 112.3(2)
C34 C33 H33 106.1
C32 C33 H33 106.1
Si2 C33 H33 106.1
C35 C34 C39 117.0(3)
C35 C34 C33 120.4(3)
C39 C34 C33 122.5(3)
C36 C35 C34 121.7(3)
C36 C35 H35 119.2
C34 C35 H35 119.2
C37 C36 C35 120.6(3)
C37 C36 H36 119.7
C35 C36 H36 119.7
C36 C37 C38 119.0(4)
C36 C37 H37 120.5
C38 C37 H37 120.5
C39 C38 C37 120.3(4)
C39 C38 H38 119.8
C37 C38 H38 119.8
C38 C39 C34 121.3(3)
C38 C39 H39 119.3
C34 C39 H39 119.3
Si2 C40 H40A 109.5
Si2 C40 H40B 109.5
H40A C40 H40B 109.5
Si2 C40 H40C 109.5
H40A C40 H40C 109.5
H40B C40 H40C 109.5
Si2 C41 H41A 109.5
Si2 C41 H41B 109.5
H41A C41 H41B 109.5
Si2 C41 H41C 109.5
H41A C41 H41C 109.5
H41B C41 H41C 109.5
Si2 C42 H42A 109.5
Si2 C42 H42B 109.5
H42A C42 H42B 109.5
Si2 C42 H42C 109.5
H42A C42 H42C 109.5
H42B C42 H42C 109.5

loop_
_geom_bond_atom_site_label_1
_geom_bond_atom_site_label_2
_geom_bond_distance
Si1 C21 1.854(4)
Si1 C19 1.855(4)
Si1 C20 1.855(4)
Si1 C12 1.896(3)
C1 C2 1.371(4)
C1 N1 1.401(4)
C1 C6 1.427(4)
N1 C10 1.350(4)
N1 H1 0.8800
O1 C10 1.224(3)
Si2 C41 1.856(4)
Si2 C40 1.861(4)
Si2 C42 1.862(4)
Si2 C33 1.896(3)
C2 C3 1.402(4)
C2 H2 0.9500
N2 C7 1.327(4)
N2 C6 1.372(4)
O2 C31 1.215(4)
N3 C31 1.351(4)
N3 C22 1.404(4)
N3 H3A 0.8800
C3 C4 1.355(5)
C3 H3 0.9500
N4 C28 1.324(4)
N4 C27 1.366(4)
C4 C5 1.417(4)
C4 H4 0.9500
C6 C5 1.401(4)
C5 C9 1.411(5)
C9 C8 1.363(5)
C9 H9 0.9500
C8 C7 1.392(5)
C8 H8 0.9500
C7 H7 0.9500
C11 C10 1.507(4)
C11 C12 1.535(4)
C11 H11A 0.9900
C11 H11B 0.9900
C14 C15 1.368(5)
C14 C13 1.399(4)
C14 H14 0.9500
C13 C18 1.397(4)
C13 C12 1.505(4)
C12 H12 1.0000
C15 C16 1.378(5)
C15 H15 0.9500
C16 C17 1.383(6)
C16 H16 0.9500
C17 C18 1.381(5)
C17 H17 0.9500
C18 H18 0.9500
C19 H19A 0.9800
C19 H19B 0.9800
C19 H19C 0.9800
C20 H20A 0.9800
C20 H20B 0.9800
C20 H20C 0.9800
C21 H21A 0.9800
C21 H21B 0.9800
C21 H21C 0.9800
C22 C23 1.374(4)
C22 C27 1.427(4)
C23 C24 1.406(4)
C23 H23 0.9500
C24 C25 1.362(5)
C24 H24 0.9500
C25 C26 1.413(5)
C25 H25 0.9500
C26 C27 1.407(4)
C26 C30 1.411(5)
C28 C29 1.395(5)
C28 H28 0.9500
C29 C30 1.352(5)
C29 H29 0.9500
C30 H30 0.9500
C31 C32 1.521(4)
C32 C33 1.530(4)
C32 H32A 0.9900
C32 H32B 0.9900
C33 C34 1.506(4)
C33 H33 1.0000
C34 C35 1.392(4)
C34 C39 1.396(5)
C35 C36 1.377(5)
C35 H35 0.9500
C36 C37 1.375(5)
C36 H36 0.9500
C37 C38 1.385(5)
C37 H37 0.9500
C38 C39 1.383(5)
C38 H38 0.9500
C39 H39 0.9500
C40 H40A 0.9800
C40 H40B 0.9800
C40 H40C 0.9800
C41 H41A 0.9800
C41 H41B 0.9800
C41 H41C 0.9800
C42 H42A 0.9800
C42 H42B 0.9800
C42 H42C 0.9800

loop_
_geom_torsion_atom_site_label_1
_geom_torsion_atom_site_label_2
_geom_torsion_atom_site_label_3
_geom_torsion_atom_site_label_4
_geom_torsion
C2 C1 N1 C10 -9.2(5)
C6 C1 N1 C10 171.0(3)
N1 C1 C2 C3 -179.4(3)
C6 C1 C2 C3 0.4(5)
C1 C2 C3 C4 -1.1(5)
C2 C3 C4 C5 0.9(5)
C7 N2 C6 C5 1.3(5)
C7 N2 C6 C1 -178.1(3)
C2 C1 C6 N2 179.9(3)
N1 C1 C6 N2 -0.2(4)
C2 C1 C6 C5 0.5(4)
N1 C1 C6 C5 -179.6(3)
N2 C6 C5 C9 -1.4(5)
C1 C6 C5 C9 178.0(3)
N2 C6 C5 C4 179.8(3)
C1 C6 C5 C4 -0.8(4)
C3 C4 C5 C6 0.1(5)
C3 C4 C5 C9 -178.6(3)
C6 C5 C9 C8 0.9(5)
C4 C5 C9 C8 179.7(3)
C5 C9 C8 C7 -0.5(6)
C6 N2 C7 C8 -0.8(5)
C9 C8 C7 N2 0.5(6)
C1 N1 C10 O1 -0.5(5)
C1 N1 C10 C11 177.6(3)
C12 C11 C10 O1 -50.8(4)
C12 C11 C10 N1 131.1(3)
C15 C14 C13 C18 -0.7(5)
C15 C14 C13 C12 177.2(3)
C18 C13 C12 C11 -43.6(4)
C14 C13 C12 C11 138.6(3)
C18 C13 C12 Si1 85.4(3)
C14 C13 C12 Si1 -92.4(3)
C10 C11 C12 C13 -68.4(3)
C10 C11 C12 Si1 163.2(2)
C21 Si1 C12 C13 -179.1(2)
C19 Si1 C12 C13 62.7(2)
C20 Si1 C12 C13 -59.4(3)
C21 Si1 C12 C11 -49.5(3)
C19 Si1 C12 C11 -167.7(2)
C20 Si1 C12 C11 70.2(3)
C13 C14 C15 C16 0.6(5)
C14 C15 C16 C17 -0.4(5)
C15 C16 C17 C18 0.4(6)
C16 C17 C18 C13 -0.6(5)
C14 C13 C18 C17 0.7(5)
C12 C13 C18 C17 -177.2(3)
C31 N3 C22 C23 11.3(5)
C31 N3 C22 C27 -168.1(3)
N3 C22 C23 C24 -179.0(3)
C27 C22 C23 C24 0.4(4)
C22 C23 C24 C25 0.9(5)
C23 C24 C25 C26 -1.2(5)
C24 C25 C26 C27 0.2(4)
C24 C25 C26 C30 179.6(3)
C28 N4 C27 C26 -0.5(4)
C28 N4 C27 C22 178.7(3)
C30 C26 C27 N4 0.8(4)
C25 C26 C27 N4 -179.8(3)
C30 C26 C27 C22 -178.4(3)
C25 C26 C27 C22 1.0(4)
C23 C22 C27 N4 179.4(3)
N3 C22 C27 N4 -1.2(4)
C23 C22 C27 C26 -1.4(4)
N3 C22 C27 C26 178.1(2)
C27 N4 C28 C29 0.0(5)
N4 C28 C29 C30 0.2(6)
C28 C29 C30 C26 0.2(5)
C27 C26 C30 C29 -0.6(5)
C25 C26 C30 C29 180.0(3)
C22 N3 C31 O2 -0.9(5)
C22 N3 C31 C32 -179.8(3)
O2 C31 C32 C33 52.2(4)
N3 C31 C32 C33 -128.9(3)
C31 C32 C33 C34 67.4(4)
C31 C32 C33 Si2 -164.5(2)
C41 Si2 C33 C34 176.2(2)
C40 Si2 C33 C34 -65.2(3)
C42 Si2 C33 C34 56.6(3)
C41 Si2 C33 C32 46.7(3)
C40 Si2 C33 C32 165.3(2)
C42 Si2 C33 C32 -72.9(3)
C32 C33 C34 C35 -138.3(3)
Si2 C33 C34 C35 93.2(3)
C32 C33 C34 C39 43.9(4)
Si2 C33 C34 C39 -84.6(3)
C39 C34 C35 C36 0.2(5)
C33 C34 C35 C36 -177.7(3)
C34 C35 C36 C37 -0.2(5)
C35 C36 C37 C38 -0.2(5)
C36 C37 C38 C39 0.5(5)
C37 C38 C39 C34 -0.4(5)
C35 C34 C39 C38 0.1(5)
C33 C34 C39 C38 178.0(3)
